data_1555479
loop_
_publ_author_name
'Min, Lijun'
'Pan, Bin'
'Gu, Yanlong'

_publ_section_title
;
 Synthesis of Quinoline-Fused 1-Benzazepines through a Mannich-Type
 Reaction of a C,N-Bisnucleophile Generated from 2-Aminobenzaldehyde and
 2-Methylindole.
;
_journal_issue 3
_journal_name_full 'Organic letters'
_journal_page_first 364
_journal_page_last 367
_journal_paper_doi 10.1021/acs.orglett.5b03287
_journal_volume 18
_journal_year 2016
_chemical_formula_moiety 'C24 H8 Br2 N2'
_chemical_formula_sum 'C24 H8 Br2 N2'
_chemical_formula_weight 484.14
_space_group_IT_number 14
_space_group_name_Hall '-P 2yn'
_space_group_name_H-M_alt 'P 1 21/n 1'
_symmetry_cell_setting monoclinic
_symmetry_space_group_name_H-M 'P 1 21/n 1'
_atom_sites_solution_hydrogens geom
_atom_sites_solution_primary direct
_atom_sites_solution_secondary difmap
_audit_creation_method SHELXL-97
_cell_angle_alpha 90.00
_cell_angle_beta 91.554(4)
_cell_angle_gamma 90.00
_cell_formula_units_Z 4
_cell_length_a 11.5512(17)
_cell_length_b 7.5173(11)
_cell_length_c 22.879(3)
_cell_measurement_reflns_used 4543
_cell_measurement_temperature 293(2)
_cell_measurement_theta_max 32.4
_cell_measurement_theta_min 2.8
_cell_volume 1985.9(5)
_computing_cell_refinement 'SAINT (Bruker, 1999)'
_computing_data_collection 'SMART (Bruker, 1997)'
_computing_data_reduction SAINT
_computing_molecular_graphics 'SHELXTL-PLUS (Sheldrick, 1990)'
_computing_publication_material SHELXL-97
_computing_structure_refinement 'SHELXL-97 (Sheldrick, 1997)'
_computing_structure_solution 'SHELXS-97 (Sheldrick, 1997)'
_diffrn_ambient_temperature 293(2)
_diffrn_measured_fraction_theta_full 0.983
_diffrn_measured_fraction_theta_max 0.983
_diffrn_measurement_device_type 'Bruker APEX CCD area-detector'
_diffrn_measurement_method '\w scans'
_diffrn_radiation_monochromator graphite
_diffrn_radiation_source 'fine-focus sealed tube'
_diffrn_radiation_type MoK\a
_diffrn_radiation_wavelength 0.71073
_diffrn_reflns_av_R_equivalents 0.0565
_diffrn_reflns_av_sigmaI/netI 0.0683
_diffrn_reflns_limit_h_max 17
_diffrn_reflns_limit_h_min -17
_diffrn_reflns_limit_k_max 11
_diffrn_reflns_limit_k_min -11
_diffrn_reflns_limit_l_max 19
_diffrn_reflns_limit_l_min -34
_diffrn_reflns_number 21091
_diffrn_reflns_theta_full 32.39
_diffrn_reflns_theta_max 32.39
_diffrn_reflns_theta_min 2.85
_diffrn_standards_number 0
_exptl_absorpt_coefficient_mu 4.093
_exptl_absorpt_correction_T_max 0.29
_exptl_absorpt_correction_T_min 0.26
_exptl_absorpt_correction_type multi-scan
_exptl_absorpt_process_details 'SADABS (Sheldrick, 1996)'
_exptl_crystal_colour yellow
_exptl_crystal_density_diffrn 1.619
_exptl_crystal_density_method 'not measured'
_exptl_crystal_description block
_exptl_crystal_F_000 944
_exptl_crystal_size_max 0.32
_exptl_crystal_size_mid 0.26
_exptl_crystal_size_min 0.22
_refine_diff_density_max 0.948
_refine_diff_density_min -0.944
_refine_diff_density_rms 0.106
_refine_ls_extinction_method none
_refine_ls_goodness_of_fit_ref 1.139
_refine_ls_hydrogen_treatment mixed
_refine_ls_matrix_type full
_refine_ls_number_parameters 257
_refine_ls_number_reflns 7020
_refine_ls_number_restraints 0
_refine_ls_restrained_S_all 1.139
_refine_ls_R_factor_all 0.1359
_refine_ls_R_factor_gt 0.0835
_refine_ls_shift/su_max 0.002
_refine_ls_shift/su_mean 0.000
_refine_ls_structure_factor_coef Fsqd
_refine_ls_weighting_details 'calc w=1/[\s^2^(Fo^2^)+(0.0237P)^2^+7.7465P] where P=(Fo^2^+2Fc^2^)/3'
_refine_ls_weighting_scheme calc
_refine_ls_wR_factor_gt 0.1416
_refine_ls_wR_factor_ref 0.1596
_reflns_number_gt 4543
_reflns_number_total 7020
_reflns_threshold_expression >2sigma(I)
_cod_data_source_file ol5b03287_si_002.cif
_cod_data_source_block a
_cod_depositor_comments
;
The following automatic conversions were performed:

data item '_symmetry_cell_setting' value 'Monoclinic' was changed to
'monoclinic' in accordance with the
/home/saulius/struct/COD-crude-data/automatic-downloads/DataCite-retrospective/ACS/depositions/lib/dictionaries/cif_core.dic
dictionary named 'cif_core.dic' version 2.4.2 last updated on
2011-04-26.

Automatic conversion script
Id: cif_fix_values 6909 2019-04-08 15:41:33Z antanas 
;
_cod_database_code 1555479

loop_
_symmetry_equiv_pos_as_xyz
'x, y, z'
'-x+1/2, y+1/2, -z+1/2'
'-x, -y, -z'
'x-1/2, -y-1/2, z-1/2'

loop_
_atom_site_label
_atom_site_type_symbol
_atom_site_fract_x
_atom_site_fract_y
_atom_site_fract_z
_atom_site_U_iso_or_equiv
_atom_site_adp_type
_atom_site_occupancy
_atom_site_symmetry_multiplicity
_atom_site_calc_flag
_atom_site_refinement_flags
C1 C 0.3783(3) -0.0088(6) 0.91248(15) 0.0262(8) Uani 1 1 d .
C2 C 0.3232(4) -0.1095(6) 0.95642(16) 0.0288(8) Uani 1 1 d .
C3 C 0.3074(4) -0.0438(6) 1.01115(17) 0.0342(10) Uani 1 1 d .
H3 H 0.2713 -0.1122 1.0392 0.041 Uiso 1 1 calc R
C4 C 0.3462(4) 0.1278(7) 1.02435(17) 0.0342(10) Uani 1 1 d .
C5 C 0.4007(4) 0.2300(6) 0.98488(17) 0.0341(9) Uani 1 1 d .
H5 H 0.4265 0.3432 0.9951 0.041 Uiso 1 1 calc R
C6 C 0.4180(3) 0.1632(6) 0.92796(16) 0.0278(8) Uani 1 1 d .
C7 C 0.4734(4) 0.2618(6) 0.88498(17) 0.0303(9) Uani 1 1 d .
H7 H 0.4998 0.3759 0.8935 0.036 Uiso 1 1 calc R
C8 C 0.4890(3) 0.1919(5) 0.83053(16) 0.0249(8) Uani 1 1 d .
C9 C 0.4470(3) 0.0163(5) 0.81944(15) 0.0246(8) Uani 1 1 d .
C10 C 0.4686(4) -0.0689(5) 0.76161(15) 0.0264(8) Uani 1 1 d .
H10A H 0.4528 -0.1952 0.7646 0.032 Uiso 1 1 calc R
H10B H 0.5498 -0.0552 0.7529 0.032 Uiso 1 1 calc R
C11 C 0.2662(4) -0.0241(7) 0.7209(2) 0.0416(11) Uani 1 1 d .
H11A H 0.2448 0.0320 0.7567 0.062 Uiso 1 1 calc R
H11B H 0.2519 -0.1497 0.7233 0.062 Uiso 1 1 calc R
H11C H 0.2211 0.0251 0.6889 0.062 Uiso 1 1 calc R
C12 C 0.3953(3) 0.0081(5) 0.71071(16) 0.0248(8) Uani 1 1 d .
C13 C 0.4352(3) -0.0785(6) 0.65382(15) 0.0265(8) Uani 1 1 d .
C14 C 0.3761(4) -0.2176(7) 0.6274(2) 0.0402(11) Uani 1 1 d .
H14 H 0.3101 -0.2629 0.6445 0.048 Uiso 1 1 calc R
C15 C 0.4142(5) -0.2905(8) 0.5757(2) 0.0540(14) Uani 1 1 d .
H15 H 0.3727 -0.3829 0.5581 0.065 Uiso 1 1 calc R
C16 C 0.5125(5) -0.2280(8) 0.5503(2) 0.0528(14) Uani 1 1 d .
H16 H 0.5380 -0.2780 0.5158 0.063 Uiso 1 1 calc R
C17 C 0.5722(5) -0.0916(8) 0.5764(2) 0.0524(14) Uani 1 1 d .
H17 H 0.6388 -0.0480 0.5595 0.063 Uiso 1 1 calc R
C18 C 0.5340(4) -0.0180(7) 0.6277(2) 0.0441(12) Uani 1 1 d .
H18 H 0.5760 0.0745 0.6451 0.053 Uiso 1 1 calc R
C19 C 0.5056(3) 0.2999(5) 0.72688(17) 0.0270(8) Uani 1 1 d .
C20 C 0.5479(3) 0.2955(5) 0.78507(17) 0.0270(8) Uani 1 1 d .
C21 C 0.6394(4) 0.4070(6) 0.8013(2) 0.0357(10) Uani 1 1 d .
H21 H 0.6690 0.4013 0.8395 0.043 Uiso 1 1 calc R
C22 C 0.6876(4) 0.5246(6) 0.7633(2) 0.0432(12) Uani 1 1 d .
H22 H 0.7488 0.5975 0.7753 0.052 Uiso 1 1 calc R
C23 C 0.6435(5) 0.5324(7) 0.7068(2) 0.0489(13) Uani 1 1 d .
H23 H 0.6737 0.6137 0.6807 0.059 Uiso 1 1 calc R
C24 C 0.5554(4) 0.4214(6) 0.68885(19) 0.0390(11) Uani 1 1 d .
H24 H 0.5280 0.4272 0.6503 0.047 Uiso 1 1 calc R
N1 N 0.3919(3) -0.0794(5) 0.85832(13) 0.0270(7) Uani 1 1 d .
N2 N 0.4093(3) 0.2025(5) 0.70769(16) 0.0295(7) Uani 1 1 d .
Br1 Br 0.26703(5) -0.33892(7) 0.93805(2) 0.05056(17) Uani 1 1 d .
Br2 Br 0.32129(5) 0.21759(8) 1.10011(2) 0.05367(18) Uani 1 1 d .
H1N H 0.381(4) 0.236(7) 0.678(2) 0.035(14) Uiso 1 1 d .

loop_
_atom_site_aniso_label
_atom_site_aniso_U_11
_atom_site_aniso_U_22
_atom_site_aniso_U_33
_atom_site_aniso_U_23
_atom_site_aniso_U_13
_atom_site_aniso_U_12
C1 0.0271(19) 0.034(2) 0.0175(15) 0.0025(15) 0.0041(14) 0.0046(17)
C2 0.031(2) 0.033(2) 0.0218(17) 0.0043(15) -0.0002(15) 0.0034(17)
C3 0.036(2) 0.046(3) 0.0206(17) 0.0084(17) 0.0052(16) 0.008(2)
C4 0.035(2) 0.048(3) 0.0195(17) -0.0014(17) 0.0024(15) 0.013(2)
C5 0.039(2) 0.039(2) 0.0243(18) -0.0070(17) 0.0021(16) 0.004(2)
C6 0.030(2) 0.036(2) 0.0178(15) -0.0015(15) 0.0026(14) 0.0034(17)
C7 0.034(2) 0.031(2) 0.0266(18) -0.0035(16) 0.0054(16) -0.0020(18)
C8 0.0259(19) 0.028(2) 0.0212(16) -0.0002(14) 0.0071(14) 0.0017(15)
C9 0.0273(19) 0.029(2) 0.0183(15) 0.0004(14) 0.0057(14) 0.0036(16)
C10 0.035(2) 0.0235(19) 0.0210(16) -0.0033(14) 0.0094(15) 0.0020(16)
C11 0.031(2) 0.053(3) 0.041(2) -0.005(2) 0.0141(19) -0.006(2)
C12 0.0251(19) 0.028(2) 0.0215(16) -0.0025(14) 0.0101(14) -0.0024(16)
C13 0.030(2) 0.032(2) 0.0174(15) -0.0018(14) 0.0064(14) 0.0007(16)
C14 0.035(2) 0.048(3) 0.037(2) -0.010(2) 0.0065(18) -0.010(2)
C15 0.055(3) 0.062(4) 0.045(3) -0.028(3) 0.000(2) -0.007(3)
C16 0.058(3) 0.069(4) 0.031(2) -0.018(2) 0.006(2) 0.003(3)
C17 0.056(3) 0.066(4) 0.037(2) -0.013(2) 0.025(2) -0.009(3)
C18 0.048(3) 0.048(3) 0.037(2) -0.015(2) 0.019(2) -0.012(2)
C19 0.028(2) 0.0216(19) 0.0318(18) -0.0013(15) 0.0110(15) 0.0044(15)
C20 0.028(2) 0.0241(19) 0.0293(18) -0.0025(15) 0.0107(15) 0.0018(16)
C21 0.035(2) 0.036(2) 0.037(2) -0.0089(19) 0.0113(18) -0.0028(19)
C22 0.040(3) 0.035(2) 0.056(3) -0.011(2) 0.021(2) -0.012(2)
C23 0.063(3) 0.031(2) 0.055(3) 0.000(2) 0.035(3) -0.009(2)
C24 0.054(3) 0.032(2) 0.031(2) 0.0050(18) 0.015(2) -0.002(2)
N1 0.0329(18) 0.0282(17) 0.0202(14) 0.0004(12) 0.0056(13) 0.0028(14)
N2 0.0345(19) 0.0282(18) 0.0258(16) 0.0014(14) 0.0020(14) 0.0041(15)
Br1 0.0776(4) 0.0383(3) 0.0367(2) 0.0022(2) 0.0192(2) -0.0134(3)
Br2 0.0708(4) 0.0684(4) 0.0222(2) -0.0084(2) 0.0096(2) 0.0156(3)

loop_
_atom_type_symbol
_atom_type_description
_atom_type_scat_dispersion_real
_atom_type_scat_dispersion_imag
_atom_type_scat_source
C C 0.0033 0.0016 'International Tables Vol C Tables 4.2.6.8 and 6.1.1.4'
H H 0.0000 0.0000 'International Tables Vol C Tables 4.2.6.8 and 6.1.1.4'
N N 0.0061 0.0033 'International Tables Vol C Tables 4.2.6.8 and 6.1.1.4'
Br Br -0.2901 2.4595 'International Tables Vol C Tables 4.2.6.8 and 6.1.1.4'

loop_
_geom_angle_atom_site_label_1
_geom_angle_atom_site_label_2
_geom_angle_atom_site_label_3
_geom_angle
N1 C1 C6 122.7(3)
N1 C1 C2 120.1(4)
C6 C1 C2 117.2(3)
C3 C2 C1 122.1(4)
C3 C2 Br1 118.8(3)
C1 C2 Br1 119.1(3)
C2 C3 C4 118.9(4)
C2 C3 H3 120.6
C4 C3 H3 120.6
C5 C4 C3 122.2(4)
C5 C4 Br2 119.6(4)
C3 C4 Br2 118.2(3)
C4 C5 C6 119.5(4)
C4 C5 H5 120.2
C6 C5 H5 120.2
C7 C6 C1 117.4(3)
C7 C6 C5 122.5(4)
C1 C6 C5 120.1(4)
C8 C7 C6 120.7(4)
C8 C7 H7 119.7
C6 C7 H7 119.7
C7 C8 C9 117.7(3)
C7 C8 C20 120.8(4)
C9 C8 C20 121.5(3)
N1 C9 C8 123.5(3)
N1 C9 C10 117.2(4)
C8 C9 C10 119.3(3)
C9 C10 C12 114.0(3)
C9 C10 H10A 108.7
C12 C10 H10A 108.7
C9 C10 H10B 108.7
C12 C10 H10B 108.7
H10A C10 H10B 107.6
C12 C11 H11A 109.5
C12 C11 H11B 109.5
H11A C11 H11B 109.5
C12 C11 H11C 109.5
H11A C11 H11C 109.5
H11B C11 H11C 109.5
N2 C12 C11 105.8(3)
N2 C12 C10 110.5(3)
C11 C12 C10 110.1(3)
N2 C12 C13 110.2(3)
C11 C12 C13 112.1(3)
C10 C12 C13 108.1(3)
C14 C13 C18 117.8(4)
C14 C13 C12 122.4(4)
C18 C13 C12 119.8(4)
C13 C14 C15 120.6(4)
C13 C14 H14 119.7
C15 C14 H14 119.7
C16 C15 C14 120.8(5)
C16 C15 H15 119.6
C14 C15 H15 119.6
C17 C16 C15 119.1(4)
C17 C16 H16 120.5
C15 C16 H16 120.5
C16 C17 C18 120.3(5)
C16 C17 H17 119.9
C18 C17 H17 119.9
C13 C18 C17 121.5(5)
C13 C18 H18 119.3
C17 C18 H18 119.3
N2 C19 C24 119.1(4)
N2 C19 C20 122.7(4)
C24 C19 C20 117.9(4)
C21 C20 C19 118.7(4)
C21 C20 C8 119.4(4)
C19 C20 C8 121.6(4)
C22 C21 C20 122.6(5)
C22 C21 H21 118.7
C20 C21 H21 118.7
C21 C22 C23 118.5(5)
C21 C22 H22 120.8
C23 C22 H22 120.8
C24 C23 C22 120.6(4)
C24 C23 H23 119.7
C22 C23 H23 119.7
C23 C24 C19 121.7(4)
C23 C24 H24 119.1
C19 C24 H24 119.1
C9 N1 C1 118.0(4)
C19 N2 C12 126.5(4)
C19 N2 H1N 114(4)
C12 N2 H1N 108(4)

loop_
_geom_bond_atom_site_label_1
_geom_bond_atom_site_label_2
_geom_bond_distance
C1 N1 1.361(5)
C1 C6 1.414(6)
C1 C2 1.422(5)
C2 C3 1.363(6)
C2 Br1 1.887(4)
C3 C4 1.396(7)
C3 H3 0.9300
C4 C5 1.354(6)
C4 Br2 1.889(4)
C5 C6 1.415(5)
C5 H5 0.9300
C6 C7 1.400(6)
C7 C8 1.368(5)
C7 H7 0.9300
C8 C9 1.426(6)
C8 C20 1.480(5)
C9 N1 1.321(5)
C9 C10 1.497(5)
C10 C12 1.535(6)
C10 H10A 0.9700
C10 H10B 0.9700
C11 C12 1.535(6)
C11 H11A 0.9600
C11 H11B 0.9600
C11 H11C 0.9600
C12 N2 1.472(5)
C12 C13 1.538(5)
C13 C14 1.379(6)
C13 C18 1.380(6)
C14 C15 1.386(7)
C14 H14 0.9300
C15 C16 1.373(8)
C15 H15 0.9300
C16 C17 1.364(8)
C16 H16 0.9300
C17 C18 1.382(6)
C17 H17 0.9300
C18 H18 0.9300
C19 N2 1.393(6)
C19 C24 1.396(6)
C19 C20 1.406(6)
C20 C21 1.392(6)
C21 C22 1.369(6)
C21 H21 0.9300
C22 C23 1.376(8)
C22 H22 0.9300
C23 C24 1.371(7)
C23 H23 0.9300
C24 H24 0.9300
N2 H1N 0.80(5)

loop_
_geom_torsion_atom_site_label_1
_geom_torsion_atom_site_label_2
_geom_torsion_atom_site_label_3
_geom_torsion_atom_site_label_4
_geom_torsion
N1 C1 C2 C3 -179.7(4)
C6 C1 C2 C3 0.8(6)
N1 C1 C2 Br1 -1.2(5)
C6 C1 C2 Br1 179.3(3)
C1 C2 C3 C4 0.2(6)
Br1 C2 C3 C4 -178.3(3)
C2 C3 C4 C5 -1.1(7)
C2 C3 C4 Br2 179.1(3)
C3 C4 C5 C6 0.9(7)
Br2 C4 C5 C6 -179.3(3)
N1 C1 C6 C7 -0.1(6)
C2 C1 C6 C7 179.3(4)
N1 C1 C6 C5 179.5(4)
C2 C1 C6 C5 -1.0(6)
C4 C5 C6 C7 179.8(4)
C4 C5 C6 C1 0.2(6)
C1 C6 C7 C8 -0.7(6)
C5 C6 C7 C8 179.6(4)
C6 C7 C8 C9 0.0(6)
C6 C7 C8 C20 -179.8(4)
C7 C8 C9 N1 1.7(6)
C20 C8 C9 N1 -178.6(4)
C7 C8 C9 C10 -176.4(4)
C20 C8 C9 C10 3.3(6)
N1 C9 C10 C12 108.9(4)
C8 C9 C10 C12 -72.8(5)
C9 C10 C12 N2 53.8(4)
C9 C10 C12 C11 -62.8(5)
C9 C10 C12 C13 174.5(3)
N2 C12 C13 C14 -139.3(4)
C11 C12 C13 C14 -21.8(6)
C10 C12 C13 C14 99.8(5)
N2 C12 C13 C18 41.2(5)
C11 C12 C13 C18 158.8(4)
C10 C12 C13 C18 -79.7(5)
C18 C13 C14 C15 -1.3(7)
C12 C13 C14 C15 179.2(5)
C13 C14 C15 C16 1.1(9)
C14 C15 C16 C17 -0.5(9)
C15 C16 C17 C18 0.1(9)
C14 C13 C18 C17 1.0(8)
C12 C13 C18 C17 -179.5(5)
C16 C17 C18 C13 -0.4(9)
N2 C19 C20 C21 -175.4(4)
C24 C19 C20 C21 -2.3(6)
N2 C19 C20 C8 -2.7(6)
C24 C19 C20 C8 170.4(4)
C7 C8 C20 C21 35.8(6)
C9 C8 C20 C21 -143.9(4)
C7 C8 C20 C19 -136.8(4)
C9 C8 C20 C19 43.4(6)
C19 C20 C21 C22 2.0(6)
C8 C20 C21 C22 -170.9(4)
C20 C21 C22 C23 0.0(7)
C21 C22 C23 C24 -1.7(7)
C22 C23 C24 C19 1.4(8)
N2 C19 C24 C23 174.0(4)
C20 C19 C24 C23 0.7(7)
C8 C9 N1 C1 -2.5(6)
C10 C9 N1 C1 175.6(3)
C6 C1 N1 C9 1.7(6)
C2 C1 N1 C9 -177.7(4)
C24 C19 N2 C12 128.5(4)
C20 C19 N2 C12 -58.5(5)
C11 C12 N2 C19 146.4(4)
C10 C12 N2 C19 27.2(5)
C13 C12 N2 C19 -92.2(5)
